data_7224847
loop_
_publ_author_name
'Li, Xiaoyue'
'Zhang, Juanye'
'Wei, Feng'
'Liu, Xiaochen'
'Liu, Zhiwei'
'Bian, Zuqiang'
'Huang, Chunhui'

_publ_section_title
;
 A series of dinuclear cuprous iodide complexes chelated with
 1,2-bis(diphenylphosphino)benzene derivatives: structural, photophysical
 and thermal properties
;
_journal_issue 23
_journal_name_full CrystEngComm
_journal_page_first 4388
_journal_paper_doi 10.1039/C5CE02533H
_journal_volume 18
_journal_year 2016
_chemical_compound_source none
_chemical_formula_moiety 'C72 H56 Cu2 I2 P4, C H2 Cl2'
_chemical_formula_sum 'C73 H58 Cl2 Cu2 I2 P4'
_chemical_formula_weight 1510.85
_chemical_name_common CuI(ph-dppb)2
_chemical_name_systematic
;
 ? 
;
_space_group_crystal_system monoclinic
_space_group_IT_number 5
_space_group_name_Hall 'C 2y'
_space_group_name_H-M_alt 'C 1 2 1'
_symmetry_space_group_name_Hall 'C 2y'
_symmetry_space_group_name_H-M 'C 1 2 1'
_atom_sites_solution_hydrogens geom
_audit_creation_date 2016-03-01
_audit_creation_method
;
Olex2 1.2
(compiled 2015.09.30 svn.r3233 for OlexSys, GUI svn.r5103)
;
_audit_update_record
;
2016-03-02 deposited with the CCDC.
2016-04-06 downloaded from the CCDC.
;
_cell_angle_alpha 90
_cell_angle_beta 98.970(9)
_cell_angle_gamma 90
_cell_formula_units_Z 2
_cell_length_a 24.271(2)
_cell_length_b 14.1584(14)
_cell_length_c 9.6410(9)
_cell_measurement_reflns_used 2119
_cell_measurement_temperature 180.01(10)
_cell_measurement_theta_max 22.6150
_cell_measurement_theta_min 3.7870
_cell_volume 3272.5(5)
_computing_cell_refinement
;
CrysAlisPro, Agilent Technologies,
Version 1.171.36.32 (release 02-08-2013 CrysAlis171 .NET)
(compiled Aug  2 2013,16:46:58)
;
_computing_data_collection
;
CrysAlisPro, Agilent Technologies,
Version 1.171.36.32 (release 02-08-2013 CrysAlis171 .NET)
(compiled Aug  2 2013,16:46:58)
;
_computing_data_reduction
;
CrysAlisPro, Agilent Technologies,
Version 1.171.36.32 (release 02-08-2013 CrysAlis171 .NET)
(compiled Aug  2 2013,16:46:58)
;
_computing_molecular_graphics 'Olex2 (Dolomanov et al., 2009)'
_computing_publication_material 'Olex2 (Dolomanov et al., 2009)'
_computing_structure_refinement 'ShelXL (Sheldrick, 2015)'
_computing_structure_solution
;
Superflip (Palatinus & Chapuis, 2007;Palatinus & van der Lee, 2008;
Palatinus et al., 2012)
;
_diffrn_ambient_temperature 180.01(10)
_diffrn_detector_area_resol_mean 5.1957
_diffrn_measured_fraction_theta_full 0.968
_diffrn_measured_fraction_theta_max 0.991
_diffrn_measurement_details
;
  1 omega  -23.00   52.00   1.0000    2.0000
omega____ theta____ kappa____ phi______ frames
    -       10.8579   77.0000 -180.0000 75

  2 omega  -38.00   58.00   1.0000    2.0000
omega____ theta____ kappa____ phi______ frames
    -      -11.7954   77.0000   30.0000 96
;
_diffrn_measurement_device_type 'SuperNova, Dual, Cu at zero, Atlas'
_diffrn_measurement_method '\w scans'
_diffrn_orient_matrix_UB_11 -0.0018138000
_diffrn_orient_matrix_UB_12 -0.0204657000
_diffrn_orient_matrix_UB_13 0.0663435000
_diffrn_orient_matrix_UB_21 0.0031946000
_diffrn_orient_matrix_UB_22 0.0452839000
_diffrn_orient_matrix_UB_23 0.0315570000
_diffrn_orient_matrix_UB_31 -0.0293646000
_diffrn_orient_matrix_UB_32 0.0061227000
_diffrn_orient_matrix_UB_33 -0.0123874000
_diffrn_radiation_monochromator mirror
_diffrn_radiation_type MoK\a
_diffrn_radiation_wavelength 0.71073
_diffrn_reflns_av_R_equivalents 0.0487
_diffrn_reflns_av_unetI/netI 0.1053
_diffrn_reflns_Laue_measured_fraction_full 0.968
_diffrn_reflns_Laue_measured_fraction_max 0.991
_diffrn_reflns_limit_h_max 28
_diffrn_reflns_limit_h_min -27
_diffrn_reflns_limit_k_max 16
_diffrn_reflns_limit_k_min -16
_diffrn_reflns_limit_l_max 11
_diffrn_reflns_limit_l_min -8
_diffrn_reflns_number 6104
_diffrn_reflns_point_group_measured_fraction_full 0.779
_diffrn_reflns_point_group_measured_fraction_max 0.798
_diffrn_reflns_theta_full 25.242
_diffrn_reflns_theta_max 25.022
_diffrn_reflns_theta_min 2.927
_diffrn_source 'SuperNova (Mo) X-ray Source'
_exptl_absorpt_coefficient_mu 1.815
_exptl_absorpt_correction_T_max 1.00000
_exptl_absorpt_correction_T_min 0.85617
_exptl_absorpt_correction_type multi-scan
_exptl_absorpt_process_details
;
CrysAlisPro, Agilent Technologies,
Version 1.171.36.32 (release 02-08-2013 CrysAlis171 .NET)
(compiled Aug  2 2013,16:46:58)
Empirical absorption correction using spherical harmonics,
 implemented in SCALE3 ABSPACK scaling algorithm.
;
_exptl_crystal_colour yellow
_exptl_crystal_density_diffrn 1.533
_exptl_crystal_density_method 'not measured'
_exptl_crystal_description parallelepiped
_exptl_crystal_F_000 1508
_exptl_crystal_size_max 0.1
_exptl_crystal_size_mid 0.05
_exptl_crystal_size_min 0.05
_refine_diff_density_max 1.118
_refine_diff_density_min -0.564
_refine_diff_density_rms 0.117
_refine_ls_abs_structure_details
;
 Flack x determined using 1071 quotients [(I+)-(I-)]/[(I+)+(I-)]
 (Parsons, Flack and Wagner, Acta Cryst. B69 (2013) 249-259).
;
_refine_ls_abs_structure_Flack 0.35(3)
_refine_ls_extinction_method none
_refine_ls_goodness_of_fit_ref 1.034
_refine_ls_hydrogen_treatment constr
_refine_ls_matrix_type full
_refine_ls_number_parameters 375
_refine_ls_number_reflns 4626
_refine_ls_number_restraints 1
_refine_ls_restrained_S_all 1.034
_refine_ls_R_factor_all 0.0828
_refine_ls_R_factor_gt 0.0558
_refine_ls_shift/su_max 0.002
_refine_ls_shift/su_mean 0.000
_refine_ls_structure_factor_coef Fsqd
_refine_ls_weighting_details 'w=1/[\s^2^(Fo^2^)+(0.0379P)^2^+1.4548P] where P=(Fo^2^+2Fc^2^)/3'
_refine_ls_weighting_scheme calc
_refine_ls_wR_factor_gt 0.1079
_refine_ls_wR_factor_ref 0.1248
_reflns_Friedel_coverage 0.541
_reflns_Friedel_fraction_full 0.572
_reflns_Friedel_fraction_max 0.587
_reflns_number_gt 3588
_reflns_number_total 4626
_reflns_threshold_expression 'I > 2\s(I)'
_cod_data_source_file c5ce02533h3.cif
_cod_data_source_block exp_6675
_cod_depositor_comments 'Adding full bibliography for 7224847--7224849.cif.'
_cod_database_code 7224847
_shelxl_version_number 2014-3
_chemical_oxdiff_formula 'Cu I P C H'
_shelx_space_group_comment
;
The symmetry employed for this shelxl refinement is uniquely defined
by the following loop, which should always be used as a source of
symmetry information in preference to the above space-group names.
They are only intended as comments.
;
_shelx_estimated_absorpt_t_max 0.915
_shelx_estimated_absorpt_t_min 0.839
_reflns_odcompleteness_completeness 99.20
_reflns_odcompleteness_iscentric 1
_reflns_odcompleteness_theta 25.97
_olex2_refinement_description
;
1. Fixed Uiso
 At 1.2 times of:
  All C(H) groups, All C(H,H) groups
2. Others
 Fixed Sof: H37A(0.5) H37B(0.5)
3.a Secondary CH2 refined with riding coordinates:
 C37(H37A,H37B)
3.b Aromatic/amide H refined with riding coordinates:
 C2(H2), C4(H4), C5(H5), C8(H8), C9(H9), C10(H10), C11(H11), C12(H12),
 C14(H14), C15(H15), C16(H16), C17(H17), C18(H18), C20(H20), C21(H21), C22(H22),
  C23(H23), C24(H24), C26(H26), C27(H27), C28(H28), C29(H29), C30(H30),
 C32(H32), C33(H33), C34(H34), C35(H35), C36(H36)
;
_olex2_submission_special_instructions 'No special instructions were received'
_solvent_exptl_crystal_recrystallization_method dichloromethane,pentane

loop_
_space_group_symop_operation_xyz
'x, y, z'
'-x, y, -z'
'x+1/2, y+1/2, z'
'-x+1/2, y+1/2, -z'

loop_
_atom_site_label
_atom_site_type_symbol
_atom_site_fract_x
_atom_site_fract_y
_atom_site_fract_z
_atom_site_U_iso_or_equiv
_atom_site_adp_type
_atom_site_occupancy
_atom_site_site_symmetry_order
_atom_site_calc_flag
_atom_site_refinement_flags_posn
_atom_site_refinement_flags_adp
_atom_site_refinement_flags_occupancy
Cu1 Cu 0.55741(6) 0.84670(10) 0.47465(16) 0.0357(4) Uani 1 1 d . . .
C1 C 0.6882(5) 0.8341(9) 0.5846(12) 0.031(3) Uani 1 1 d . . .
C2 C 0.7389(5) 0.8583(13) 0.6700(12) 0.044(4) Uani 1 1 d . . .
H2 H 0.7514 0.9220 0.6747 0.053 Uiso 1 1 calc R . .
C3 C 0.7709(5) 0.7877(10) 0.7484(13) 0.035(3) Uani 1 1 d . . .
C4 C 0.7514(6) 0.6962(10) 0.7411(14) 0.037(3) Uani 1 1 d . . .
H4 H 0.7711 0.6490 0.7989 0.044 Uiso 1 1 calc R . .
C5 C 0.7038(5) 0.6724(10) 0.6510(14) 0.038(3) Uani 1 1 d . . .
H5 H 0.6930 0.6079 0.6434 0.045 Uiso 1 1 calc R . .
C6 C 0.6709(6) 0.7384(9) 0.5710(15) 0.033(3) Uani 1 1 d . . .
C7 C 0.8246(6) 0.8115(10) 0.8351(15) 0.041(4) Uani 1 1 d . . .
C8 C 0.8351(6) 0.9014(12) 0.8923(17) 0.060(5) Uani 1 1 d . . .
H8 H 0.8077 0.9495 0.8721 0.072 Uiso 1 1 calc R . .
C9 C 0.8846(7) 0.9212(13) 0.9777(19) 0.071(5) Uani 1 1 d . . .
H9 H 0.8906 0.9824 1.0174 0.085 Uiso 1 1 calc R . .
C10 C 0.9263(7) 0.8528(17) 1.0071(19) 0.080(6) Uani 1 1 d . . .
H10 H 0.9601 0.8660 1.0682 0.096 Uiso 1 1 calc R . .
C11 C 0.9171(7) 0.7679(14) 0.9462(19) 0.073(6) Uani 1 1 d . . .
H11 H 0.9455 0.7212 0.9617 0.087 Uiso 1 1 calc R . .
C12 C 0.8671(6) 0.7467(13) 0.8611(17) 0.059(5) Uani 1 1 d . . .
H12 H 0.8621 0.6858 0.8197 0.071 Uiso 1 1 calc R . .
C13 C 0.6583(6) 1.0326(10) 0.5762(16) 0.039(4) Uani 1 1 d . . .
C14 C 0.6703(6) 1.1127(10) 0.5110(15) 0.047(4) Uani 1 1 d . . .
H14 H 0.6756 1.1093 0.4156 0.056 Uiso 1 1 calc R . .
C15 C 0.6752(7) 1.2000(11) 0.5781(19) 0.057(4) Uani 1 1 d . . .
H15 H 0.6850 1.2544 0.5296 0.069 Uiso 1 1 calc R . .
C16 C 0.6658(7) 1.2074(11) 0.714(2) 0.058(4) Uani 1 1 d . . .
H16 H 0.6671 1.2671 0.7596 0.070 Uiso 1 1 calc R . .
C17 C 0.6543(6) 1.1256(11) 0.7842(16) 0.052(4) Uani 1 1 d . . .
H17 H 0.6490 1.1292 0.8796 0.063 Uiso 1 1 calc R . .
C18 C 0.6505(6) 1.0380(12) 0.7159(16) 0.054(4) Uani 1 1 d . . .
H18 H 0.6427 0.9825 0.7648 0.064 Uiso 1 1 calc R . .
C19 C 0.6699(6) 0.9336(10) 0.3187(15) 0.043(4) Uani 1 1 d . . .
C20 C 0.6325(6) 0.9372(12) 0.1979(15) 0.057(4) Uani 1 1 d . . .
H20 H 0.5935 0.9348 0.2003 0.068 Uiso 1 1 calc R . .
C21 C 0.6523(8) 0.9445(15) 0.0720(17) 0.082(6) Uani 1 1 d . . .
H21 H 0.6265 0.9500 -0.0125 0.098 Uiso 1 1 calc R . .
C22 C 0.7078(8) 0.9440(13) 0.0657(16) 0.067(5) Uani 1 1 d . . .
H22 H 0.7204 0.9476 -0.0226 0.081 Uiso 1 1 calc R . .
C23 C 0.7455(6) 0.9384(10) 0.1861(16) 0.047(4) Uani 1 1 d . . .
H23 H 0.7844 0.9376 0.1820 0.056 Uiso 1 1 calc R . .
C24 C 0.7270(6) 0.9340(10) 0.3133(15) 0.041(4) Uani 1 1 d . . .
H24 H 0.7530 0.9313 0.3977 0.050 Uiso 1 1 calc R . .
C25 C 0.5890(6) 0.5918(10) 0.5130(15) 0.040(4) Uani 1 1 d . . .
C26 C 0.5598(7) 0.5851(11) 0.6276(17) 0.053(4) Uani 1 1 d . . .
H26 H 0.5491 0.6406 0.6721 0.064 Uiso 1 1 calc R . .
C27 C 0.5468(8) 0.4966(14) 0.675(2) 0.073(5) Uani 1 1 d . . .
H27 H 0.5266 0.4907 0.7510 0.088 Uiso 1 1 calc R . .
C28 C 0.5638(9) 0.4159(13) 0.609(2) 0.083(6) Uani 1 1 d . . .
H28 H 0.5555 0.3553 0.6429 0.100 Uiso 1 1 calc R . .
C29 C 0.5921(9) 0.4225(13) 0.497(2) 0.084(6) Uani 1 1 d . . .
H29 H 0.6018 0.3667 0.4520 0.101 Uiso 1 1 calc R . .
C30 C 0.6067(6) 0.5100(10) 0.450(2) 0.059(5) Uani 1 1 d . . .
H30 H 0.6281 0.5147 0.3754 0.070 Uiso 1 1 calc R . .
C31 C 0.6241(5) 0.6933(9) 0.2855(14) 0.034(3) Uani 1 1 d . . .
C32 C 0.6776(7) 0.6842(12) 0.2548(17) 0.059(4) Uani 1 1 d . . .
H32 H 0.7082 0.6827 0.3294 0.071 Uiso 1 1 calc R . .
C33 C 0.6877(7) 0.6770(12) 0.1148(17) 0.057(4) Uani 1 1 d . . .
H33 H 0.7246 0.6704 0.0952 0.068 Uiso 1 1 calc R . .
C34 C 0.6441(8) 0.6797(13) 0.0094(17) 0.071(5) Uani 1 1 d . . .
H34 H 0.6510 0.6773 -0.0849 0.086 Uiso 1 1 calc R . .
C35 C 0.5903(8) 0.6859(12) 0.0341(16) 0.063(5) Uani 1 1 d . . .
H35 H 0.5600 0.6850 -0.0413 0.075 Uiso 1 1 calc R . .
C36 C 0.5811(7) 0.6935(10) 0.1721(14) 0.049(4) Uani 1 1 d . . .
H36 H 0.5438 0.6990 0.1898 0.059 Uiso 1 1 calc R . .
C37 C 0.5000 0.1131(17) 0.5000 0.094(10) Uani 1 2 d S T P
H37A H 0.5312 0.0718 0.5411 0.113 Uiso 0.5 1 calc R . .
H37B H 0.4688 0.0718 0.4589 0.113 Uiso 0.5 1 calc R . .
Cl1 Cl 0.5211(2) 0.1795(4) 0.3667(7) 0.106(2) Uani 1 1 d . . .
I1 I 0.52670(3) 0.87596(6) 0.72375(8) 0.0400(3) Uani 1 1 d . . .
P1 P 0.64169(14) 0.9215(2) 0.4853(3) 0.0337(8) Uani 1 1 d . . .
P2 P 0.60574(15) 0.7098(2) 0.4587(4) 0.0362(9) Uani 1 1 d . . .

loop_
_atom_site_aniso_label
_atom_site_aniso_U_11
_atom_site_aniso_U_22
_atom_site_aniso_U_33
_atom_site_aniso_U_23
_atom_site_aniso_U_13
_atom_site_aniso_U_12
Cu1 0.0319(8) 0.0423(10) 0.0329(9) 0.0010(7) 0.0052(7) 0.0005(7)
C1 0.033(7) 0.035(7) 0.028(7) 0.004(6) 0.014(6) 0.000(6)
C2 0.032(7) 0.072(12) 0.030(7) -0.002(8) 0.013(6) -0.017(9)
C3 0.029(8) 0.052(9) 0.022(7) -0.001(6) -0.001(6) 0.007(7)
C4 0.037(8) 0.037(8) 0.038(8) 0.006(6) 0.009(7) 0.010(7)
C5 0.032(8) 0.037(8) 0.045(9) -0.003(7) 0.011(7) -0.004(7)
C6 0.030(8) 0.038(8) 0.031(8) 0.002(6) 0.007(7) 0.015(7)
C7 0.038(9) 0.050(9) 0.038(9) 0.001(7) 0.013(7) 0.019(7)
C8 0.043(9) 0.067(14) 0.070(11) -0.011(9) 0.007(9) -0.004(8)
C9 0.056(11) 0.083(13) 0.071(12) -0.036(10) 0.002(10) -0.021(11)
C10 0.039(9) 0.12(2) 0.079(12) -0.026(13) 0.002(9) 0.001(12)
C11 0.053(11) 0.086(14) 0.073(13) -0.035(11) -0.009(10) 0.020(10)
C12 0.038(9) 0.072(12) 0.065(11) -0.020(9) -0.002(8) 0.006(8)
C13 0.047(10) 0.030(8) 0.038(9) 0.010(7) 0.004(8) 0.005(7)
C14 0.058(10) 0.046(9) 0.037(8) -0.007(7) 0.011(8) -0.005(8)
C15 0.060(11) 0.039(9) 0.075(12) 0.019(8) 0.018(9) 0.004(8)
C16 0.059(11) 0.033(9) 0.084(13) -0.001(9) 0.016(10) 0.005(8)
C17 0.056(10) 0.057(11) 0.044(9) -0.006(8) 0.012(8) 0.003(8)
C18 0.057(10) 0.057(10) 0.047(10) -0.010(8) 0.009(8) -0.023(8)
C19 0.032(8) 0.048(9) 0.049(9) 0.008(7) 0.009(7) -0.010(7)
C20 0.030(8) 0.096(13) 0.043(9) 0.010(9) 0.001(7) -0.016(8)
C21 0.055(12) 0.153(19) 0.037(10) 0.017(10) 0.004(9) -0.048(12)
C22 0.091(15) 0.087(13) 0.028(9) 0.001(8) 0.026(10) -0.024(11)
C23 0.046(9) 0.043(9) 0.056(10) -0.004(7) 0.023(8) 0.000(7)
C24 0.042(9) 0.040(8) 0.042(9) -0.002(7) 0.005(7) -0.006(7)
C25 0.043(9) 0.037(8) 0.042(9) -0.004(7) 0.009(7) 0.011(7)
C26 0.060(11) 0.040(9) 0.055(10) 0.006(8) -0.006(9) -0.006(8)
C27 0.077(13) 0.076(14) 0.065(12) 0.013(10) 0.008(10) -0.020(11)
C28 0.101(16) 0.045(11) 0.099(16) 0.021(11) 0.002(14) -0.011(11)
C29 0.103(16) 0.046(11) 0.097(16) -0.007(10) -0.004(14) 0.002(11)
C30 0.051(10) 0.032(9) 0.094(14) 0.012(9) 0.018(10) 0.004(8)
C31 0.034(8) 0.027(7) 0.042(8) -0.012(6) 0.007(7) -0.002(6)
C32 0.054(11) 0.072(12) 0.053(11) -0.004(9) 0.014(9) 0.009(9)
C33 0.051(10) 0.077(12) 0.045(10) -0.007(9) 0.017(8) 0.012(9)
C34 0.086(14) 0.100(15) 0.034(10) -0.005(9) 0.029(10) 0.004(12)
C35 0.072(12) 0.078(13) 0.032(9) -0.013(8) -0.011(9) 0.007(10)
C36 0.055(10) 0.058(10) 0.031(8) -0.002(7) -0.001(7) 0.019(8)
C37 0.10(2) 0.032(14) 0.15(3) 0.000 0.03(2) 0.000
Cl1 0.104(4) 0.070(4) 0.149(6) 0.018(4) 0.035(4) 0.000(3)
I1 0.0353(4) 0.0536(5) 0.0302(4) -0.0027(5) 0.0028(3) -0.0043(5)
P1 0.034(2) 0.0379(19) 0.0287(18) 0.0052(15) 0.0011(16) -0.0064(16)
P2 0.039(2) 0.036(2) 0.033(2) 0.0005(16) 0.0030(17) 0.0025(17)

loop_
_atom_type_symbol
_atom_type_description
_atom_type_scat_dispersion_real
_atom_type_scat_dispersion_imag
_atom_type_scat_source
C C 0.0033 0.0016 'International Tables Vol C Tables 4.2.6.8 and 6.1.1.4'
H H 0.0000 0.0000 'International Tables Vol C Tables 4.2.6.8 and 6.1.1.4'
Cu Cu 0.3201 1.2651 'International Tables Vol C Tables 4.2.6.8 and 6.1.1.4'
I I -0.4742 1.8119 'International Tables Vol C Tables 4.2.6.8 and 6.1.1.4'
P P 0.1023 0.0942 'International Tables Vol C Tables 4.2.6.8 and 6.1.1.4'
Cl Cl 0.1484 0.1585 'International Tables Vol C Tables 4.2.6.8 and 6.1.1.4'

loop_
_geom_angle_atom_site_label_1
_geom_angle_atom_site_label_2
_geom_angle_atom_site_label_3
_geom_angle
_geom_angle_site_symmetry_1
_geom_angle_site_symmetry_3
I1 Cu1 Cu1 55.64(5) . 2_656
I1 Cu1 Cu1 57.35(5) 2_656 2_656
I1 Cu1 I1 109.94(6) 2_656 .
P1 Cu1 Cu1 150.00(10) . 2_656
P1 Cu1 I1 105.19(11) . .
P1 Cu1 I1 123.47(11) . 2_656
P2 Cu1 Cu1 121.88(10) . 2_656
P2 Cu1 I1 114.40(11) . .
P2 Cu1 I1 115.96(11) . 2_656
P2 Cu1 P1 86.03(14) . .
C2 C1 C6 120.3(13) . .
C2 C1 P1 123.3(11) . .
C6 C1 P1 116.5(9) . .
C1 C2 H2 120.1 . .
C1 C2 C3 119.9(14) . .
C3 C2 H2 120.1 . .
C2 C3 C7 120.4(13) . .
C4 C3 C2 118.8(12) . .
C4 C3 C7 120.8(13) . .
C3 C4 H4 119.6 . .
C5 C4 C3 120.8(12) . .
C5 C4 H4 119.6 . .
C4 C5 H5 118.6 . .
C4 C5 C6 122.8(13) . .
C6 C5 H5 118.6 . .
C1 C6 P2 119.0(10) . .
C5 C6 C1 117.2(12) . .
C5 C6 P2 123.7(10) . .
C8 C7 C3 121.6(14) . .
C12 C7 C3 121.6(13) . .
C12 C7 C8 116.8(15) . .
C7 C8 H8 119.7 . .
C9 C8 C7 120.7(16) . .
C9 C8 H8 119.7 . .
C8 C9 H9 119.4 . .
C8 C9 C10 121.3(16) . .
C10 C9 H9 119.4 . .
C9 C10 H10 121.1 . .
C11 C10 C9 117.7(16) . .
C11 C10 H10 121.1 . .
C10 C11 H11 119.2 . .
C10 C11 C12 121.6(17) . .
C12 C11 H11 119.2 . .
C7 C12 C11 121.8(16) . .
C7 C12 H12 119.1 . .
C11 C12 H12 119.1 . .
C14 C13 C18 118.4(14) . .
C14 C13 P1 123.4(12) . .
C18 C13 P1 117.6(11) . .
C13 C14 H14 118.7 . .
C13 C14 C15 122.6(14) . .
C15 C14 H14 118.7 . .
C14 C15 H15 120.1 . .
C16 C15 C14 119.9(15) . .
C16 C15 H15 120.1 . .
C15 C16 H16 120.8 . .
C15 C16 C17 118.5(15) . .
C17 C16 H16 120.8 . .
C16 C17 H17 119.6 . .
C16 C17 C18 120.9(15) . .
C18 C17 H17 119.6 . .
C13 C18 C17 119.7(15) . .
C13 C18 H18 120.2 . .
C17 C18 H18 120.2 . .
C20 C19 C24 120.1(13) . .
C20 C19 P1 117.4(11) . .
C24 C19 P1 122.5(11) . .
C19 C20 H20 120.7 . .
C19 C20 C21 118.7(14) . .
C21 C20 H20 120.7 . .
C20 C21 H21 119.2 . .
C22 C21 C20 121.6(16) . .
C22 C21 H21 119.2 . .
C21 C22 H22 120.0 . .
C21 C22 C23 120.1(14) . .
C23 C22 H22 120.0 . .
C22 C23 H23 120.2 . .
C22 C23 C24 119.6(15) . .
C24 C23 H23 120.2 . .
C19 C24 H24 120.0 . .
C23 C24 C19 120.0(14) . .
C23 C24 H24 120.0 . .
C26 C25 C30 120.7(14) . .
C26 C25 P2 116.8(10) . .
C30 C25 P2 122.4(12) . .
C25 C26 H26 120.4 . .
C27 C26 C25 119.1(16) . .
C27 C26 H26 120.4 . .
C26 C27 H27 120.2 . .
C26 C27 C28 119.5(18) . .
C28 C27 H27 120.2 . .
C27 C28 H28 119.3 . .
C29 C28 C27 121.3(17) . .
C29 C28 H28 119.3 . .
C28 C29 H29 119.8 . .
C28 C29 C30 120.5(18) . .
C30 C29 H29 119.8 . .
C25 C30 H30 120.6 . .
C29 C30 C25 118.7(17) . .
C29 C30 H30 120.6 . .
C32 C31 C36 116.6(13) . .
C32 C31 P2 125.8(11) . .
C36 C31 P2 117.6(10) . .
C31 C32 H32 119.3 . .
C31 C32 C33 121.4(15) . .
C33 C32 H32 119.3 . .
C32 C33 H33 120.5 . .
C34 C33 C32 119.0(15) . .
C34 C33 H33 120.5 . .
C33 C34 H34 119.0 . .
C33 C34 C35 122.0(15) . .
C35 C34 H34 119.0 . .
C34 C35 H35 120.9 . .
C34 C35 C36 118.3(15) . .
C36 C35 H35 120.9 . .
C31 C36 H36 118.6 . .
C35 C36 C31 122.8(15) . .
C35 C36 H36 118.6 . .
H37A C37 H37B 107.6 . .
Cl1 C37 H37A 108.7 2_656 .
Cl1 C37 H37A 108.7 . .
Cl1 C37 H37B 108.7 . .
Cl1 C37 H37B 108.7 2_656 .
Cl1 C37 Cl1 114.3(14) . 2_656
Cu1 I1 Cu1 67.01(6) 2_656 .
C1 P1 Cu1 100.6(4) . .
C1 P1 C19 103.6(6) . .
C13 P1 Cu1 123.4(5) . .
C13 P1 C1 105.1(6) . .
C13 P1 C19 104.8(7) . .
C19 P1 Cu1 116.9(5) . .
C6 P2 Cu1 100.3(4) . .
C25 P2 Cu1 128.4(5) . .
C25 P2 C6 104.2(7) . .
C31 P2 Cu1 112.0(4) . .
C31 P2 C6 105.2(6) . .
C31 P2 C25 104.2(6) . .

loop_
_geom_bond_atom_site_label_1
_geom_bond_atom_site_label_2
_geom_bond_distance
_geom_bond_site_symmetry_2
Cu1 Cu1 2.904(3) 2_656
Cu1 I1 2.6039(17) 2_656
Cu1 I1 2.6558(18) .
Cu1 P1 2.291(4) .
Cu1 P2 2.283(4) .
C1 C2 1.412(17) .
C1 C6 1.418(17) .
C1 P1 1.840(13) .
C2 H2 0.9500 .
C2 C3 1.412(19) .
C3 C4 1.377(19) .
C3 C7 1.47(2) .
C4 H4 0.9500 .
C4 C5 1.376(18) .
C5 H5 0.9500 .
C5 C6 1.383(18) .
C6 P2 1.818(15) .
C7 C8 1.40(2) .
C7 C12 1.37(2) .
C8 H8 0.9500 .
C8 C9 1.38(2) .
C9 H9 0.9500 .
C9 C10 1.40(2) .
C10 H10 0.9500 .
C10 C11 1.34(3) .
C11 H11 0.9500 .
C11 C12 1.39(2) .
C12 H12 0.9500 .
C13 C14 1.35(2) .
C13 C18 1.39(2) .
C13 P1 1.815(16) .
C14 H14 0.9500 .
C14 C15 1.39(2) .
C15 H15 0.9500 .
C15 C16 1.37(2) .
C16 H16 0.9500 .
C16 C17 1.39(2) .
C17 H17 0.9500 .
C17 C18 1.40(2) .
C18 H18 0.9500 .
C19 C20 1.361(19) .
C19 C24 1.395(19) .
C19 P1 1.849(14) .
C20 H20 0.9500 .
C20 C21 1.38(2) .
C21 H21 0.9500 .
C21 C22 1.36(2) .
C22 H22 0.9500 .
C22 C23 1.36(2) .
C23 H23 0.9500 .
C23 C24 1.372(19) .
C24 H24 0.9500 .
C25 C26 1.41(2) .
C25 C30 1.41(2) .
C25 P2 1.815(15) .
C26 H26 0.9500 .
C26 C27 1.39(2) .
C27 H27 0.9500 .
C27 C28 1.40(3) .
C28 H28 0.9500 .
C28 C29 1.37(3) .
C29 H29 0.9500 .
C29 C30 1.39(2) .
C30 H30 0.9500 .
C31 C32 1.381(19) .
C31 C36 1.389(18) .
C31 P2 1.809(13) .
C32 H32 0.9500 .
C32 C33 1.41(2) .
C33 H33 0.9500 .
C33 C34 1.35(2) .
C34 H34 0.9500 .
C34 C35 1.37(2) .
C35 H35 0.9500 .
C35 C36 1.39(2) .
C36 H36 0.9500 .
C37 H37A 0.9900 .
C37 H37B 0.9900 .
C37 Cl1 1.733(14) 2_656
C37 Cl1 1.733(14) .
I1 Cu1 2.6039(17) 2_656
